data_4113206
loop_
_publ_author_name
'Daron E. Janzen'
'Michael W. Burand'
'Paul C. Ewbank'
'Ted M. Pappenfus'
'Hiroyuki Higuchi'
'Demetrio A. da Silva Filho'
'Victor G. Young'
'Jean-Luc Br\'edas'
'Kent R. Mann'

_publ_section_title
;
 Preparation and Characterization of \p-Stacking Quinodimethane
 Oligothiophenes. Predicting Semiconductor Behavior and Bandwidths from
 Crystal Structures and Molecular Orbital Calculations
;
_journal_name_full 'Journal of the American Chemical Society'
_journal_page_first 15295
_journal_page_last 15308
_journal_paper_doi 10.1021/ja0484597
_journal_volume 126
_journal_year 2004
_chemical_formula_moiety 'C36 H42 N4 S3'
_chemical_formula_sum 'C36 H42 N4 S3'
_chemical_formula_weight 626.92
_chemical_name_systematic
; 
 ? 
;
_space_group_IT_number 2
_symmetry_cell_setting triclinic
_symmetry_space_group_name_Hall '-P 1'
_symmetry_space_group_name_H-M 'P -1'
_atom_sites_solution_hydrogens geom
_atom_sites_solution_primary direct
_atom_sites_solution_secondary difmap
_audit_creation_method SHELXL-97
_cell_angle_alpha 93.214(16)
_cell_angle_beta 96.441(17)
_cell_angle_gamma 94.512(17)
_cell_formula_units_Z 2
_cell_length_a 6.555(2)
_cell_length_b 14.858(7)
_cell_length_c 18.269(8)
_cell_measurement_reflns_used 3579
_cell_measurement_temperature 100(2)
_cell_measurement_theta_max 19.58
_cell_measurement_theta_min 0.88
_cell_volume 1758.8(13)
_computing_cell_refinement 'Bruker SMART'
_computing_data_collection 'Bruker SMART'
_computing_data_reduction 'Bruker SAINT'
_computing_molecular_graphics 'Bruker SHELXTL'
_computing_publication_material 'Bruker SHELXTL'
_computing_structure_refinement 'Bruker SHELXTL'
_computing_structure_solution 'Bruker SHELXTL'
_diffrn_ambient_temperature 100(2)
_diffrn_measured_fraction_theta_full 0.907
_diffrn_measured_fraction_theta_max 0.907
_diffrn_measurement_device_type 'Bruker Kappa SMART 6000'
_diffrn_measurement_method phi-scans
_diffrn_radiation_monochromator double-diamond
_diffrn_radiation_source 'APS 15-ID-C'
_diffrn_radiation_type synchrotron
_diffrn_radiation_wavelength 0.55936
_diffrn_reflns_av_R_equivalents 0.0597
_diffrn_reflns_av_sigmaI/netI 0.0388
_diffrn_reflns_limit_h_max 7
_diffrn_reflns_limit_h_min -7
_diffrn_reflns_limit_k_max 17
_diffrn_reflns_limit_k_min -17
_diffrn_reflns_limit_l_max 21
_diffrn_reflns_limit_l_min 0
_diffrn_reflns_number 30111
_diffrn_reflns_theta_full 19.58
_diffrn_reflns_theta_max 19.58
_diffrn_reflns_theta_min 0.88
_exptl_absorpt_coefficient_mu 0.130
_exptl_absorpt_correction_T_max 0.9987
_exptl_absorpt_correction_T_min 0.9923
_exptl_absorpt_correction_type multi-scan
_exptl_absorpt_process_details 'SADABS,R. Blessing, 1995'
_exptl_crystal_colour aqua
_exptl_crystal_density_diffrn 1.184
_exptl_crystal_description ribbon
_exptl_crystal_F_000 668
_exptl_crystal_size_max 0.100
_exptl_crystal_size_mid 0.030
_exptl_crystal_size_min 0.002
_refine_diff_density_max 1.135
_refine_diff_density_min -0.736
_refine_diff_density_rms 0.100
_refine_ls_extinction_method none
_refine_ls_goodness_of_fit_ref 1.104
_refine_ls_hydrogen_treatment riding
_refine_ls_matrix_type full
_refine_ls_number_parameters 407
_refine_ls_number_reflns 5743
_refine_ls_number_restraints 63
_refine_ls_restrained_S_all 1.123
_refine_ls_R_factor_all 0.1082
_refine_ls_R_factor_gt 0.0789
_refine_ls_shift/su_max 0.003
_refine_ls_shift/su_mean 0.000
_refine_ls_structure_factor_coef Fsqd
_refine_ls_weighting_details 'calc w=1/[\s^2^(Fo^2^)+(0.0949P)^2^+6.2966P] where P=(Fo^2^+2Fc^2^)/3'
_refine_ls_weighting_scheme calc
_refine_ls_wR_factor_gt 0.2150
_refine_ls_wR_factor_ref 0.2388
_reflns_number_gt 4240
_reflns_number_total 5743
_reflns_threshold_expression >2sigma(I)
_cod_data_source_file ja0484597si20040317_020907.cif
_cod_data_source_block cmc084x
_cod_depositor_comments
;
The following automatic conversions were performed:

'_exptl_absorpt_correction_type' value 'multi-scans' was replaced
with the value 'multi-scan' as specified in the replacement file
'src/cod-tools/trunk/data/replacement-values/replacement_values.lst'.

Automatic conversion script
Id: cif_fix_values 5376 2017-05-30 11:51:03Z andrius 
;
_cod_database_code 4113206

loop_
_symmetry_equiv_pos_as_xyz
'x, y, z'
'-x, -y, -z'

loop_
_atom_site_label
_atom_site_type_symbol
_atom_site_fract_x
_atom_site_fract_y
_atom_site_fract_z
_atom_site_U_iso_or_equiv
_atom_site_adp_type
_atom_site_occupancy
_atom_site_symmetry_multiplicity
_atom_site_calc_flag
_atom_site_refinement_flags
_atom_site_disorder_assembly
_atom_site_disorder_group
S1 S 0.18750(18) 0.64969(8) 0.38534(6) 0.0261(3) Uani 1 1 d . . .
S2 S 0.62188(18) 0.54410(8) 0.24252(6) 0.0247(3) Uani 1 1 d . A .
S3 S 1.12606(19) 0.72088(8) 0.17633(7) 0.0295(3) Uani 1 1 d . A .
N1 N -0.3991(7) 0.4301(3) 0.4486(2) 0.0400(11) Uani 1 1 d . . .
N2 N -0.2022(8) 0.7305(3) 0.5008(3) 0.0464(12) Uani 1 1 d . . .
N3 N 1.6354(8) 0.5946(3) 0.0080(3) 0.0446(12) Uani 1 1 d . A .
N4 N 1.5830(9) 0.8587(4) 0.1291(3) 0.0576(14) Uani 1 1 d . A .
C1 C -0.2902(8) 0.4941(3) 0.4467(2) 0.0274(11) Uani 1 1 d . . .
C2 C -0.1818(8) 0.6594(4) 0.4747(3) 0.0317(11) Uani 1 1 d . . .
C3 C -0.1482(7) 0.5723(3) 0.4411(2) 0.0267(10) Uani 1 1 d . . .
C4 C 0.0146(7) 0.5605(3) 0.4000(2) 0.0238(10) Uani 1 1 d . . .
C5 C 0.0599(7) 0.4766(3) 0.3644(2) 0.0266(10) Uani 1 1 d . . .
H5A H -0.0195 0.4209 0.3672 0.032 Uiso 1 1 calc R . .
C6 C 0.2259(7) 0.4843(3) 0.3265(2) 0.0241(10) Uani 1 1 d . . .
C7 C 0.3191(7) 0.5768(3) 0.3310(2) 0.0233(10) Uani 1 1 d . . .
C8 C 0.4888(7) 0.6115(3) 0.2998(2) 0.0247(10) Uani 1 1 d . A .
C9 C 0.5826(7) 0.7040(3) 0.3076(3) 0.0264(10) Uani 1 1 d . . .
H9A H 0.5321 0.7512 0.3359 0.032 Uiso 0.462(5) 1 calc PR A 2
C10 C 0.7480(8) 0.7161(3) 0.2708(3) 0.0292(11) Uani 1 1 d . A .
H10A H 0.8267 0.7727 0.2715 0.035 Uiso 0.538(5) 1 calc PR A 1
C11 C 0.7966(7) 0.6357(3) 0.2298(2) 0.0264(10) Uani 1 1 d . . .
C12 C 0.9541(8) 0.6262(3) 0.1863(2) 0.0274(10) Uani 1 1 d . A .
C13 C 1.0093(7) 0.5459(3) 0.1444(2) 0.0261(10) Uani 1 1 d . . .
C14 C 1.1767(7) 0.5642(3) 0.1095(2) 0.0284(11) Uani 1 1 d . A .
H14A H 1.2320 0.5197 0.0799 0.034 Uiso 1 1 calc R . .
C15 C 1.2640(7) 0.6553(3) 0.1207(3) 0.0285(11) Uani 1 1 d . . .
C16 C 1.4374(8) 0.6924(3) 0.0933(3) 0.0305(11) Uani 1 1 d . A .
C17 C 1.5469(8) 0.6376(4) 0.0468(3) 0.0342(12) Uani 1 1 d . . .
C18 C 1.5181(9) 0.7845(4) 0.1126(3) 0.0400(13) Uani 1 1 d . . .
C19 C 0.3062(7) 0.4047(3) 0.2861(3) 0.0262(10) Uani 1 1 d D . .
H19A H 0.4545 0.4038 0.3036 0.031 Uiso 1 1 calc R . .
H19B H 0.2950 0.4157 0.2329 0.031 Uiso 1 1 calc R . .
C20 C 0.1999(8) 0.3105(3) 0.2941(3) 0.0371(12) Uani 1 1 d D . .
H20A H 0.2114 0.2979 0.3470 0.045 Uiso 1 1 calc R . .
H20B H 0.0517 0.3098 0.2759 0.045 Uiso 1 1 calc R . .
C21 C 0.2951(10) 0.2363(3) 0.2510(4) 0.0538(17) Uani 1 1 d D . .
H21A H 0.4434 0.2378 0.2694 0.065 Uiso 1 1 calc R . .
H21B H 0.2848 0.2501 0.1984 0.065 Uiso 1 1 calc R . .
C22 C 0.1953(16) 0.1405(4) 0.2563(6) 0.106(3) Uani 1 1 d DU . .
H22A H 0.0456 0.1394 0.2405 0.127 Uiso 1 1 calc R . .
H22B H 0.2133 0.1249 0.3084 0.127 Uiso 1 1 calc R . .
C23 C 0.2870(18) 0.0679(5) 0.2084(7) 0.138(4) Uani 1 1 d DU . .
H23A H 0.4358 0.0666 0.2250 0.165 Uiso 1 1 calc R . .
H23B H 0.2714 0.0831 0.1561 0.165 Uiso 1 1 calc R . .
C24 C 0.171(2) -0.0278(6) 0.2160(9) 0.171(5) Uani 1 1 d DU . .
H24A H 0.2287 -0.0738 0.1857 0.257 Uiso 1 1 calc R . .
H24B H 0.0240 -0.0264 0.1991 0.257 Uiso 1 1 calc R . .
H24C H 0.1879 -0.0428 0.2678 0.257 Uiso 1 1 calc R . .
C25 C 0.5235(14) 0.7893(5) 0.3501(5) 0.0319(16) Uani 0.538(5) 1 d PD A 1
H25A H 0.3816 0.8004 0.3302 0.038 Uiso 0.538(5) 1 calc PR A 1
H25D H 0.5200 0.7754 0.4023 0.038 Uiso 0.538(5) 1 calc PR A 1
C26 C 0.6602(17) 0.8778(5) 0.3488(7) 0.047(2) Uani 0.538(5) 1 d PD A 1
H26A H 0.8033 0.8681 0.3684 0.056 Uiso 0.538(5) 1 calc PR A 1
H26B H 0.6609 0.8944 0.2971 0.056 Uiso 0.538(5) 1 calc PR A 1
C27 C 0.587(2) 0.9561(5) 0.3945(7) 0.062(3) Uani 0.538(5) 1 d PD A 1
H27A H 0.6137 0.9449 0.4475 0.075 Uiso 0.538(5) 1 calc PR A 1
H27B H 0.4361 0.9570 0.3822 0.075 Uiso 0.538(5) 1 calc PR A 1
C28 C 0.691(3) 1.0491(6) 0.3819(12) 0.066(5) Uani 0.538(5) 1 d PD A 1
H28A H 0.6533 1.0630 0.3300 0.080 Uiso 0.538(5) 1 calc PR A 1
H28B H 0.8426 1.0465 0.3895 0.080 Uiso 0.538(5) 1 calc PR A 1
C29 C 0.632(3) 1.1267(7) 0.4335(11) 0.121(6) Uani 0.538(5) 1 d PDU A 1
H29A H 0.6871 1.1186 0.4852 0.145 Uiso 0.538(5) 1 calc PR A 1
H29B H 0.4800 1.1258 0.4307 0.145 Uiso 0.538(5) 1 calc PR A 1
C30 C 0.724(6) 1.2201(7) 0.409(2) 0.149(7) Uani 0.538(5) 1 d PDU A 1
H30A H 0.6877 1.2696 0.4409 0.223 Uiso 0.538(5) 1 calc PR A 1
H30B H 0.6683 1.2279 0.3575 0.223 Uiso 0.538(5) 1 calc PR A 1
H30C H 0.8748 1.2207 0.4118 0.223 Uiso 0.538(5) 1 calc PR A 1
C25' C 0.8642(17) 0.8155(5) 0.2825(6) 0.0319(16) Uani 0.462(5) 1 d PD A 2
H25B H 1.0066 0.8117 0.3060 0.038 Uiso 0.462(5) 1 calc PR A 2
H25C H 0.8727 0.8407 0.2338 0.038 Uiso 0.462(5) 1 calc PR A 2
C26' C 0.754(2) 0.8794(6) 0.3306(8) 0.047(2) Uani 0.462(5) 1 d PD A 2
H26C H 0.7604 0.8579 0.3810 0.056 Uiso 0.462(5) 1 calc PR A 2
H26D H 0.6073 0.8773 0.3102 0.056 Uiso 0.462(5) 1 calc PR A 2
C27' C 0.849(2) 0.9775(6) 0.3349(9) 0.062(3) Uani 0.462(5) 1 d PD A 2
H27C H 0.8265 1.0016 0.2854 0.075 Uiso 0.462(5) 1 calc PR A 2
H27D H 0.9997 0.9785 0.3488 0.075 Uiso 0.462(5) 1 calc PR A 2
C28' C 0.758(4) 1.0393(7) 0.3907(13) 0.066(5) Uani 0.462(5) 1 d PD A 2
H28C H 0.8166 1.0268 0.4411 0.080 Uiso 0.462(5) 1 calc PR A 2
H28D H 0.6076 1.0240 0.3865 0.080 Uiso 0.462(5) 1 calc PR A 2
C29' C 0.800(3) 1.1415(7) 0.3806(13) 0.121(6) Uani 0.462(5) 1 d PDU A 2
H29C H 0.7536 1.1546 0.3291 0.145 Uiso 0.462(5) 1 calc PR A 2
H29D H 0.9493 1.1599 0.3910 0.145 Uiso 0.462(5) 1 calc PR A 2
C30' C 0.678(7) 1.1961(11) 0.436(3) 0.149(7) Uani 0.462(5) 1 d PDU A 2
H30D H 0.7026 1.2611 0.4300 0.223 Uiso 0.462(5) 1 calc PR A 2
H30E H 0.7248 1.1831 0.4866 0.223 Uiso 0.462(5) 1 calc PR A 2
H30F H 0.5299 1.1779 0.4249 0.223 Uiso 0.462(5) 1 calc PR A 2
C31 C 0.8877(7) 0.4550(3) 0.1410(3) 0.0261(10) Uani 1 1 d . A .
H31A H 0.7435 0.4627 0.1215 0.031 Uiso 1 1 calc R . .
H31B H 0.8864 0.4361 0.1921 0.031 Uiso 1 1 calc R . .
C32 C 0.9632(8) 0.3773(3) 0.0943(3) 0.0330(12) Uani 1 1 d . . .
H32A H 0.9541 0.3928 0.0421 0.040 Uiso 1 1 calc R A .
H32B H 1.1095 0.3706 0.1114 0.040 Uiso 1 1 calc R . .
C33 C 0.8358(9) 0.2874(3) 0.0995(3) 0.0392(13) Uani 1 1 d . A .
H33A H 0.6896 0.2952 0.0828 0.047 Uiso 1 1 calc R . .
H33B H 0.8448 0.2730 0.1519 0.047 Uiso 1 1 calc R . .
C34 C 0.9011(12) 0.2062(5) 0.0542(4) 0.068(2) Uani 1 1 d U . .
H34A H 1.0474 0.1980 0.0702 0.082 Uiso 1 1 calc R A .
H34B H 0.8892 0.2193 0.0014 0.082 Uiso 1 1 calc R . .
C35 C 0.7667(16) 0.1159(6) 0.0628(6) 0.107(3) Uani 1 1 d U A .
H35A H 0.7895 0.0983 0.1143 0.129 Uiso 1 1 calc R . .
H35B H 0.6188 0.1247 0.0510 0.129 Uiso 1 1 calc R . .
C36 C 0.827(3) 0.0413(10) 0.0103(10) 0.189(6) Uani 1 1 d U . .
H36A H 0.7440 -0.0153 0.0155 0.284 Uiso 1 1 calc R A .
H36B H 0.9735 0.0325 0.0225 0.284 Uiso 1 1 calc R . .
H36C H 0.8030 0.0587 -0.0407 0.284 Uiso 1 1 calc R . .

loop_
_atom_site_aniso_label
_atom_site_aniso_U_11
_atom_site_aniso_U_22
_atom_site_aniso_U_33
_atom_site_aniso_U_23
_atom_site_aniso_U_13
_atom_site_aniso_U_12
S1 0.0193(7) 0.0301(6) 0.0306(6) 0.0001(5) 0.0110(4) 0.0019(4)
S2 0.0190(7) 0.0268(6) 0.0294(6) -0.0026(4) 0.0095(4) 0.0035(4)
S3 0.0231(7) 0.0346(7) 0.0342(7) 0.0035(5) 0.0144(5) 0.0076(5)
N1 0.026(3) 0.052(3) 0.042(3) 0.006(2) 0.0068(19) -0.005(2)
N2 0.044(3) 0.045(3) 0.052(3) -0.007(2) 0.025(2) 0.001(2)
N3 0.031(3) 0.062(3) 0.045(3) -0.003(2) 0.020(2) 0.008(2)
N4 0.057(4) 0.048(3) 0.069(4) 0.008(3) 0.015(3) -0.003(3)
C1 0.021(3) 0.041(3) 0.022(2) 0.000(2) 0.0074(18) 0.009(2)
C2 0.023(3) 0.045(3) 0.030(3) 0.004(2) 0.014(2) 0.004(2)
C3 0.019(3) 0.036(3) 0.025(2) -0.0009(19) 0.0054(18) 0.0044(19)
C4 0.017(3) 0.029(2) 0.025(2) 0.0024(18) 0.0043(17) -0.0011(18)
C5 0.022(3) 0.033(3) 0.025(2) 0.0019(19) 0.0035(18) 0.0022(19)
C6 0.018(3) 0.029(2) 0.025(2) 0.0023(18) 0.0023(17) 0.0061(18)
C7 0.015(2) 0.032(2) 0.024(2) 0.0019(18) 0.0057(17) 0.0078(18)
C8 0.017(3) 0.032(2) 0.027(2) 0.0003(19) 0.0053(18) 0.0100(18)
C9 0.022(3) 0.026(2) 0.032(3) -0.0036(19) 0.0049(19) 0.0053(18)
C10 0.020(3) 0.029(2) 0.039(3) 0.001(2) 0.003(2) -0.0001(19)
C11 0.023(3) 0.033(3) 0.024(2) 0.0047(19) 0.0053(18) 0.0024(19)
C12 0.024(3) 0.035(3) 0.025(2) 0.0062(19) 0.0075(18) 0.008(2)
C13 0.020(3) 0.035(3) 0.026(2) 0.0040(19) 0.0063(18) 0.0118(19)
C14 0.020(3) 0.044(3) 0.024(2) 0.003(2) 0.0082(18) 0.012(2)
C15 0.021(3) 0.039(3) 0.028(2) 0.005(2) 0.0089(19) 0.011(2)
C16 0.029(3) 0.037(3) 0.028(3) 0.007(2) 0.012(2) 0.008(2)
C17 0.022(3) 0.049(3) 0.033(3) 0.010(2) 0.009(2) 0.000(2)
C18 0.038(4) 0.046(3) 0.043(3) 0.011(3) 0.022(2) 0.011(3)
C19 0.023(3) 0.030(2) 0.028(2) 0.0020(19) 0.0061(19) 0.0064(19)
C20 0.040(3) 0.030(3) 0.041(3) 0.000(2) 0.005(2) 0.004(2)
C21 0.058(4) 0.030(3) 0.074(4) -0.006(3) 0.009(3) 0.009(3)
C22 0.110(7) 0.024(3) 0.180(9) -0.009(4) 0.002(6) 0.013(4)
C23 0.136(7) 0.041(4) 0.228(9) -0.036(5) -0.004(7) 0.029(4)
C24 0.172(10) 0.052(5) 0.276(12) -0.041(7) -0.021(9) 0.019(6)
C25 0.031(4) 0.025(3) 0.043(4) 0.001(3) 0.017(3) 0.007(3)
C26 0.060(9) 0.031(4) 0.054(7) -0.013(4) 0.030(5) 0.009(5)
C27 0.071(7) 0.035(5) 0.084(7) -0.019(4) 0.042(5) -0.005(4)
C28 0.055(14) 0.041(4) 0.105(8) -0.009(5) 0.024(8) 0.011(5)
C29 0.089(11) 0.049(6) 0.224(18) -0.040(9) 0.037(9) 0.005(7)
C30 0.107(14) 0.095(9) 0.24(2) -0.061(11) 0.021(11) 0.008(10)
C25' 0.031(4) 0.025(3) 0.043(4) 0.001(3) 0.017(3) 0.007(3)
C26' 0.060(9) 0.031(4) 0.054(7) -0.013(4) 0.030(5) 0.009(5)
C27' 0.071(7) 0.035(5) 0.084(7) -0.019(4) 0.042(5) -0.005(4)
C28' 0.055(14) 0.041(4) 0.105(8) -0.009(5) 0.024(8) 0.011(5)
C29' 0.089(11) 0.049(6) 0.224(18) -0.040(9) 0.037(9) 0.005(7)
C30' 0.107(14) 0.095(9) 0.24(2) -0.061(11) 0.021(11) 0.008(10)
C31 0.021(3) 0.031(2) 0.028(2) 0.0002(19) 0.0107(18) 0.0072(19)
C32 0.028(3) 0.043(3) 0.030(3) -0.005(2) 0.006(2) 0.015(2)
C33 0.041(4) 0.036(3) 0.039(3) -0.008(2) -0.001(2) 0.011(2)
C34 0.067(5) 0.053(4) 0.080(5) -0.030(3) -0.002(4) 0.020(3)
C35 0.092(6) 0.067(5) 0.152(7) -0.067(5) 0.008(5) 0.006(4)
C36 0.196(14) 0.136(11) 0.222(14) -0.050(10) -0.001(12) 0.009(10)

loop_
_atom_type_symbol
_atom_type_description
_atom_type_scat_dispersion_real
_atom_type_scat_dispersion_imag
_atom_type_scat_source
C C 0.0015 0.0009 'International Tables Vol C Tables 4.2.6.8 and 6.1.1.4'
H H 0.0000 0.0000 'International Tables Vol C Tables 4.2.6.8 and 6.1.1.4'
N N 0.0030 0.0019 'International Tables Vol C Tables 4.2.6.8 and 6.1.1.4'
S S 0.0826 0.0763 'International Tables Vol C Tables 4.2.6.8 and 6.1.1.4'

loop_
_geom_angle_atom_site_label_1
_geom_angle_atom_site_label_2
_geom_angle_atom_site_label_3
_geom_angle
C4 S1 C7 90.5(2)
C11 S2 C8 91.9(2)
C15 S3 C12 90.7(2)
N1 C1 C3 176.9(5)
N2 C2 C3 177.6(5)
C4 C3 C2 122.1(4)
C4 C3 C1 117.3(4)
C2 C3 C1 120.5(4)
C3 C4 C5 126.0(4)
C3 C4 S1 121.8(4)
C5 C4 S1 112.2(3)
C6 C5 C4 114.0(4)
C6 C5 H5A 123.0
C4 C5 H5A 123.0
C5 C6 C7 111.8(4)
C5 C6 C19 123.5(4)
C7 C6 C19 124.7(4)
C8 C7 C6 129.0(4)
C8 C7 S1 119.5(4)
C6 C7 S1 111.5(3)
C7 C8 C9 127.6(4)
C7 C8 S2 122.1(4)
C9 C8 S2 110.4(3)
C10 C9 C8 113.2(4)
C10 C9 C25 115.7(5)
C8 C9 C25 131.1(5)
C10 C9 H9A 123.4
C8 C9 H9A 123.4
C25 C9 H9A 7.7
C9 C10 C11 114.5(4)
C9 C10 C25' 114.6(5)
C11 C10 C25' 130.8(5)
C9 C10 H10A 122.7
C11 C10 H10A 122.7
C25' C10 H10A 8.5
C12 C11 C10 128.5(4)
C12 C11 S2 121.5(4)
C10 C11 S2 110.0(3)
C11 C12 C13 130.1(5)
C11 C12 S3 119.3(4)
C13 C12 S3 110.6(3)
C14 C13 C12 112.1(4)
C14 C13 C31 125.0(4)
C12 C13 C31 122.9(4)
C13 C14 C15 114.6(4)
C13 C14 H14A 122.7
C15 C14 H14A 122.7
C16 C15 C14 127.2(4)
C16 C15 S3 120.8(4)
C14 C15 S3 112.0(4)
C15 C16 C17 119.9(5)
C15 C16 C18 121.8(4)
C17 C16 C18 118.3(5)
N3 C17 C16 178.4(6)
N4 C18 C16 179.1(6)
C6 C19 C20 117.0(4)
C6 C19 H19A 108.0
C20 C19 H19A 108.0
C6 C19 H19B 108.0
C20 C19 H19B 108.0
H19A C19 H19B 107.3
C21 C20 C19 111.9(4)
C21 C20 H20A 109.2
C19 C20 H20A 109.2
C21 C20 H20B 109.2
C19 C20 H20B 109.2
H20A C20 H20B 107.9
C20 C21 C22 114.6(6)
C20 C21 H21A 108.6
C22 C21 H21A 108.6
C20 C21 H21B 108.6
C22 C21 H21B 108.6
H21A C21 H21B 107.6
C21 C22 C23 113.2(9)
C21 C22 H22A 108.9
C23 C22 H22A 108.9
C21 C22 H22B 108.9
C23 C22 H22B 108.9
H22A C22 H22B 107.8
C22 C23 C24 109.4(9)
C22 C23 H23A 109.8
C24 C23 H23A 109.8
C22 C23 H23B 109.8
C24 C23 H23B 109.8
H23A C23 H23B 108.2
C23 C24 H24A 109.5
C23 C24 H24B 109.5
H24A C24 H24B 109.5
C23 C24 H24C 109.5
H24A C24 H24C 109.5
H24B C24 H24C 109.5
C26 C25 C9 118.1(6)
C26 C25 H25A 107.8
C9 C25 H25A 107.8
C26 C25 H25D 107.8
C9 C25 H25D 107.8
H25A C25 H25D 107.1
C27 C26 C25 112.6(5)
C27 C26 H26A 109.1
C25 C26 H26A 109.1
C27 C26 H26B 109.1
C25 C26 H26B 109.1
H26A C26 H26B 107.8
C26 C27 C28 113.9(6)
C26 C27 H27A 108.8
C28 C27 H27A 108.8
C26 C27 H27B 108.8
C28 C27 H27B 108.8
H27A C27 H27B 107.7
C27 C28 C29 113.5(9)
C27 C28 H28A 108.9
C29 C28 H28A 108.9
C27 C28 H28B 108.9
C29 C28 H28B 108.9
H28A C28 H28B 107.7
C28 C29 C30 108.9(10)
C28 C29 H29A 109.9
C30 C29 H29A 109.9
C28 C29 H29B 109.9
C30 C29 H29B 109.9
H29A C29 H29B 108.3
C29 C30 H30A 109.5
C29 C30 H30B 109.5
H30A C30 H30B 109.5
C29 C30 H30C 109.5
H30A C30 H30C 109.5
H30B C30 H30C 109.5
C26' C25' C10 112.2(6)
C26' C25' H25B 109.2
C10 C25' H25B 109.2
C26' C25' H25C 109.2
C10 C25' H25C 109.2
H25B C25' H25C 107.9
C25' C26' C27' 112.8(5)
C25' C26' H26C 109.0
C27' C26' H26C 109.0
C25' C26' H26D 109.0
C27' C26' H26D 109.0
H26C C26' H26D 107.8
C26' C27' C28' 113.0(6)
C26' C27' H27C 109.0
C28' C27' H27C 109.0
C26' C27' H27D 109.0
C28' C27' H27D 109.0
H27C C27' H27D 107.8
C27' C28' C29' 114.3(10)
C27' C28' H28C 108.7
C29' C28' H28C 108.7
C27' C28' H28D 108.7
C29' C28' H28D 108.7
H28C C28' H28D 107.6
C28' C29' C30' 108.6(10)
C28' C29' H29C 110.0
C30' C29' H29C 110.0
C28' C29' H29D 110.0
C30' C29' H29D 110.0
H29C C29' H29D 108.4
C29' C30' H30D 109.5
C29' C30' H30E 109.5
H30D C30' H30E 109.5
C29' C30' H30F 109.5
H30D C30' H30F 109.5
H30E C30' H30F 109.5
C13 C31 C32 117.0(4)
C13 C31 H31A 108.1
C32 C31 H31A 108.1
C13 C31 H31B 108.1
C32 C31 H31B 108.1
H31A C31 H31B 107.3
C33 C32 C31 111.9(4)
C33 C32 H32A 109.2
C31 C32 H32A 109.2
C33 C32 H32B 109.2
C31 C32 H32B 109.2
H32A C32 H32B 107.9
C32 C33 C34 115.2(5)
C32 C33 H33A 108.5
C34 C33 H33A 108.5
C32 C33 H33B 108.5
C34 C33 H33B 108.5
H33A C33 H33B 107.5
C33 C34 C35 112.7(7)
C33 C34 H34A 109.1
C35 C34 H34A 109.1
C33 C34 H34B 109.1
C35 C34 H34B 109.1
H34A C34 H34B 107.8
C36 C35 C34 109.1(10)
C36 C35 H35A 109.9
C34 C35 H35A 109.9
C36 C35 H35B 109.9
C34 C35 H35B 109.9
H35A C35 H35B 108.3
C35 C36 H36A 109.5
C35 C36 H36B 109.5
H36A C36 H36B 109.5
C35 C36 H36C 109.5
H36A C36 H36C 109.5
H36B C36 H36C 109.5

loop_
_geom_bond_atom_site_label_1
_geom_bond_atom_site_label_2
_geom_bond_distance
S1 C4 1.727(5)
S1 C7 1.767(4)
S2 C11 1.751(5)
S2 C8 1.755(4)
S3 C15 1.742(5)
S3 C12 1.763(5)
N1 C1 1.148(7)
N2 C2 1.158(7)
N3 C17 1.161(7)
N4 C18 1.160(7)
C1 C3 1.445(7)
C2 C3 1.445(7)
C3 C4 1.388(6)
C4 C5 1.441(6)
C5 C6 1.354(7)
C5 H5A 0.9500
C6 C7 1.454(7)
C6 C19 1.519(6)
C7 C8 1.383(7)
C8 C9 1.454(7)
C9 C10 1.344(7)
C9 C25 1.547(8)
C9 H9A 0.9500
C10 C11 1.450(7)
C10 C25' 1.600(10)
C10 H10A 0.9500
C11 C12 1.383(7)
C12 C13 1.473(6)
C13 C14 1.347(7)
C13 C31 1.508(7)
C14 C15 1.423(7)
C14 H14A 0.9500
C15 C16 1.381(7)
C16 C17 1.432(7)
C16 C18 1.438(8)
C19 C20 1.535(6)
C19 H19A 0.9900
C19 H19B 0.9900
C20 C21 1.532(6)
C20 H20A 0.9900
C20 H20B 0.9900
C21 C22 1.533(9)
C21 H21A 0.9900
C21 H21B 0.9900
C22 C23 1.549(11)
C22 H22A 0.9900
C22 H22B 0.9900
C23 C24 1.581(13)
C23 H23A 0.9900
C23 H23B 0.9900
C24 H24A 0.9800
C24 H24B 0.9800
C24 H24C 0.9800
C25 C26 1.534(6)
C25 H25A 0.9900
C25 H25D 0.9900
C26 C27 1.532(6)
C26 H26A 0.9900
C26 H26B 0.9900
C27 C28 1.535(9)
C27 H27A 0.9900
C27 H27B 0.9900
C28 C29 1.549(11)
C28 H28A 0.9900
C28 H28B 0.9900
C29 C30 1.582(13)
C29 H29A 0.9900
C29 H29B 0.9900
C30 H30A 0.9800
C30 H30B 0.9800
C30 H30C 0.9800
C25' C26' 1.533(6)
C25' H25B 0.9900
C25' H25C 0.9900
C26' C27' 1.534(7)
C26' H26C 0.9900
C26' H26D 0.9900
C27' C28' 1.534(9)
C27' H27C 0.9900
C27' H27D 0.9900
C28' C29' 1.547(11)
C28' H28C 0.9900
C28' H28D 0.9900
C29' C30' 1.583(13)
C29' H29C 0.9900
C29' H29D 0.9900
C30' H30D 0.9800
C30' H30E 0.9800
C30' H30F 0.9800
C31 C32 1.543(6)
C31 H31A 0.9900
C31 H31B 0.9900
C32 C33 1.533(8)
C32 H32A 0.9900
C32 H32B 0.9900
C33 C34 1.541(7)
C33 H33A 0.9900
C33 H33B 0.9900
C34 C35 1.571(12)
C34 H34A 0.9900
C34 H34B 0.9900
C35 C36 1.530(15)
C35 H35A 0.9900
C35 H35B 0.9900
C36 H36A 0.9800
C36 H36B 0.9800
C36 H36C 0.9800

loop_
_geom_torsion_atom_site_label_1
_geom_torsion_atom_site_label_2
_geom_torsion_atom_site_label_3
_geom_torsion_atom_site_label_4
_geom_torsion
N2 C2 C3 C4 -3(14)
N2 C2 C3 C1 179(100)
N1 C1 C3 C4 -13(10)
N1 C1 C3 C2 165(10)
C2 C3 C4 C5 -179.8(4)
C1 C3 C4 C5 -2.3(7)
C2 C3 C4 S1 -0.7(6)
C1 C3 C4 S1 176.8(3)
C7 S1 C4 C3 -178.5(4)
C7 S1 C4 C5 0.7(3)
C3 C4 C5 C6 178.7(4)
S1 C4 C5 C6 -0.4(5)
C4 C5 C6 C7 -0.1(6)
C4 C5 C6 C19 178.5(4)
C5 C6 C7 C8 -179.7(5)
C19 C6 C7 C8 1.7(7)
C5 C6 C7 S1 0.6(5)
C19 C6 C7 S1 -177.9(3)
C4 S1 C7 C8 179.6(4)
C4 S1 C7 C6 -0.7(3)
C6 C7 C8 C9 -177.5(4)
S1 C7 C8 C9 2.1(7)
C6 C7 C8 S2 2.6(7)
S1 C7 C8 S2 -177.7(2)
C11 S2 C8 C7 -179.9(4)
C11 S2 C8 C9 0.2(4)
C7 C8 C9 C10 179.3(5)
S2 C8 C9 C10 -0.8(5)
C7 C8 C9 C25 -1.2(9)
S2 C8 C9 C25 178.6(6)
C8 C9 C10 C11 1.2(6)
C25 C9 C10 C11 -178.4(5)
C8 C9 C10 C25' -176.1(6)
C25 C9 C10 C25' 4.3(8)
C9 C10 C11 C12 179.3(5)
C25' C10 C11 C12 -3.9(10)
C9 C10 C11 S2 -1.0(5)
C25' C10 C11 S2 175.8(7)
C8 S2 C11 C12 -179.9(4)
C8 S2 C11 C10 0.4(4)
C10 C11 C12 C13 179.5(5)
S2 C11 C12 C13 -0.1(7)
C10 C11 C12 S3 0.1(7)
S2 C11 C12 S3 -179.5(3)
C15 S3 C12 C11 178.7(4)
C15 S3 C12 C13 -0.8(4)
C11 C12 C13 C14 -179.0(5)
S3 C12 C13 C14 0.4(5)
C11 C12 C13 C31 1.8(8)
S3 C12 C13 C31 -178.7(4)
C12 C13 C14 C15 0.4(6)
C31 C13 C14 C15 179.5(4)
C13 C14 C15 C16 178.5(5)
C13 C14 C15 S3 -1.0(5)
C12 S3 C15 C16 -178.5(4)
C12 S3 C15 C14 1.0(4)
C14 C15 C16 C17 1.4(8)
S3 C15 C16 C17 -179.2(4)
C14 C15 C16 C18 -175.8(5)
S3 C15 C16 C18 3.6(7)
C15 C16 C17 N3 127(23)
C18 C16 C17 N3 -56(24)
C15 C16 C18 N4 47(41)
C17 C16 C18 N4 -130(40)
C5 C6 C19 C20 -4.4(7)
C7 C6 C19 C20 174.0(4)
C6 C19 C20 C21 -179.9(5)
C19 C20 C21 C22 -179.7(6)
C20 C21 C22 C23 176.7(8)
C21 C22 C23 C24 -178.6(9)
C10 C9 C25 C26 -2.1(11)
C8 C9 C25 C26 178.5(8)
C9 C25 C26 C27 -178.7(10)
C25 C26 C27 C28 -168.1(14)
C26 C27 C28 C29 -174.6(16)
C27 C28 C29 C30 -173(2)
C9 C10 C25' C26' -3.3(12)
C11 C10 C25' C26' 179.9(9)
C10 C25' C26' C27' -173.3(12)
C25' C26' C27' C28' -172.5(16)
C26' C27' C28' C29' -162.8(19)
C27' C28' C29' C30' 174(3)
C14 C13 C31 C32 0.4(7)
C12 C13 C31 C32 179.4(4)
C13 C31 C32 C33 176.2(4)
C31 C32 C33 C34 179.9(5)
C32 C33 C34 C35 179.1(6)
C33 C34 C35 C36 174.4(9)
